data_1568771
loop_
_publ_author_name
'Duan, Yuefeng'
'Huang, Yuhang'
'Wang, Chongqing'
'Wang, Qian'
'Ge, Kai'
'Lu, Zhiyong'
'Wang, Huijie'
'Duan, Jingui'
'Bai, Junfeng'
'Jin, Wanqin'

_publ_section_title
;
 Formation and fine-tuning of metal--organic frameworks with carboxylic
 pincers for the recognition of a C2H2 tetramer and highly selective
 separation of C2H2/C2H4
;
_journal_issue 17
_journal_name_full 'Chemical Science'
_journal_page_first 4605
_journal_page_last 4611
_journal_paper_doi 10.1039/D3SC00877K
_journal_volume 14
_journal_year 2023
_chemical_formula_sum 'C26 H28 Cu F6 N8 O8 Ti'
_chemical_formula_weight 806.00
_space_group_crystal_system tetragonal
_space_group_IT_number 98
_space_group_name_Hall 'I 4bw 2bw'
_space_group_name_H-M_alt 'I 41 2 2'
_atom_sites_solution_hydrogens mixed
_audit_creation_method SHELXL-2018/3
_audit_update_record
;
2023-03-23 deposited with the CCDC.	2023-04-03 downloaded from the CCDC.
;
_cell_angle_alpha 90
_cell_angle_beta 90
_cell_angle_gamma 90
_cell_formula_units_Z 8
_cell_length_a 16.5421(4)
_cell_length_b 16.5421(4)
_cell_length_c 31.7992(14)
_cell_measurement_reflns_used 8406
_cell_measurement_temperature 293(2)
_cell_measurement_theta_max 29.52
_cell_measurement_theta_min 2.274
_cell_volume 8701.6(5)
_computing_structure_refinement 'SHELXL-2018/3 (Sheldrick, 2018)'
_diffrn_ambient_temperature 293(2)
_diffrn_measured_fraction_theta_full 0.999
_diffrn_measured_fraction_theta_max 0.999
_diffrn_measurement_device_type 'Bruker Smart CCD'
_diffrn_radiation_type MoK\a
_diffrn_radiation_wavelength 0.71073
_diffrn_reflns_av_R_equivalents 0.0685
_diffrn_reflns_av_unetI/netI 0.0508
_diffrn_reflns_Laue_measured_fraction_full 0.999
_diffrn_reflns_Laue_measured_fraction_max 0.999
_diffrn_reflns_limit_h_max 19
_diffrn_reflns_limit_h_min -13
_diffrn_reflns_limit_k_max 19
_diffrn_reflns_limit_k_min -19
_diffrn_reflns_limit_l_max 37
_diffrn_reflns_limit_l_min -37
_diffrn_reflns_number 18778
_diffrn_reflns_point_group_measured_fraction_full 0.999
_diffrn_reflns_point_group_measured_fraction_max 0.999
_diffrn_reflns_theta_full 25.099
_diffrn_reflns_theta_max 25.098
_diffrn_reflns_theta_min 2.162
_exptl_absorpt_coefficient_mu 0.743
_exptl_crystal_colour blue
_exptl_crystal_density_diffrn 1.230
_exptl_crystal_description block
_exptl_crystal_F_000 3272
_exptl_crystal_size_max 0.120
_exptl_crystal_size_mid 0.120
_exptl_crystal_size_min 0.100
_refine_diff_density_max 1.045
_refine_diff_density_min -0.475
_refine_diff_density_rms 0.145
_refine_ls_abs_structure_details
;
 Refined as an inversion twin.
;
_refine_ls_abs_structure_Flack -0.04(5)
_refine_ls_extinction_method none
_refine_ls_goodness_of_fit_ref 1.083
_refine_ls_hydrogen_treatment constr
_refine_ls_matrix_type full
_refine_ls_number_parameters 220
_refine_ls_number_reflns 3885
_refine_ls_number_restraints 378
_refine_ls_restrained_S_all 1.038
_refine_ls_R_factor_all 0.0927
_refine_ls_R_factor_gt 0.0773
_refine_ls_shift/su_max 0.000
_refine_ls_shift/su_mean 0.000
_refine_ls_structure_factor_coef Fsqd
_refine_ls_weighting_details 'w=1/[\s^2^(Fo^2^)+(0.1800P)^2^+1.0200P] where P=(Fo^2^+2Fc^2^)/3'
_refine_ls_weighting_scheme calc
_refine_ls_wR_factor_gt 0.2270
_refine_ls_wR_factor_ref 0.2419
_reflns_Friedel_coverage 0.746
_reflns_Friedel_fraction_full 1.000
_reflns_Friedel_fraction_max 1.000
_reflns_number_gt 3147
_reflns_number_total 3885
_reflns_threshold_expression 'I > 2\s(I)'
_cod_data_source_file d3sc00877k2.cif
_cod_data_source_block a_CCDC2
_cod_depositor_comments 'Adding full bibliography for 1568769--1568774.cif.'
_cod_original_cell_volume 8701.6(6)
_cod_database_code 1568771
_shelx_shelxl_version_number 2018/3
_shelx_space_group_comment
;
The symmetry employed for this shelxl refinement is uniquely defined
by the following loop, which should always be used as a source of
symmetry information in preference to the above space-group names.
They are only intended as comments.
;
_shelx_estimated_absorpt_t_min 0.916
_shelx_estimated_absorpt_t_max 0.929

loop_
_space_group_symop_operation_xyz
'x, y, z'
'-y, x+1/2, z+1/4'
'-x+1/2, -y+1/2, z+1/2'
'y+1/2, -x, z+3/4'
'x, -y+1/2, -z+1/4'
'y+1/2, x+1/2, -z+1/2'
'-x+1/2, y, -z+3/4'
'-y, -x, -z'
'x+1/2, y+1/2, z+1/2'
'-y+1/2, x+1, z+3/4'
'-x+1, -y+1, z+1'
'y+1, -x+1/2, z+5/4'
'x+1/2, -y+1, -z+3/4'
'y+1, x+1, -z+1'
'-x+1, y+1/2, -z+5/4'
'-y+1/2, -x+1/2, -z+1/2'

loop_
_atom_site_label
_atom_site_type_symbol
_atom_site_fract_x
_atom_site_fract_y
_atom_site_fract_z
_atom_site_U_iso_or_equiv
_atom_site_adp_type
_atom_site_occupancy
_atom_site_site_symmetry_order
_atom_site_calc_flag
_atom_site_refinement_flags_posn
_atom_site_refinement_flags_adp
_atom_site_refinement_flags_occupancy
_atom_site_disorder_assembly
_atom_site_disorder_group
C1 C 0.5906(6) 0.4193(6) 0.1933(3) 0.051(2) Uani 1 1 d . U . . .
H1 H 0.564563 0.370552 0.187789 0.061 Uiso 1 1 calc R U . . .
C2 C 0.6266(9) 0.5413(7) 0.1900(4) 0.090(4) Uani 1 1 d . U . . .
H2 H 0.630224 0.594884 0.181411 0.109 Uiso 1 1 calc R U . . .
C3 C 0.6643(9) 0.5122(7) 0.2225(4) 0.089(4) Uani 1 1 d . U . . .
H3 H 0.699548 0.539787 0.240244 0.106 Uiso 1 1 calc R U . . .
C4 C 0.6644(6) 0.3714(6) 0.2554(3) 0.055(2) Uani 1 1 d . U . . .
C5 C 0.6153(6) 0.3093(6) 0.2624(3) 0.054(2) Uani 1 1 d . U . . .
H5 H 0.565620 0.306714 0.248835 0.065 Uiso 1 1 calc R U . . .
C6 C 0.6380(6) 0.2478(6) 0.2901(3) 0.052(2) Uani 1 1 d . U . . .
C7 C 0.7134(6) 0.2515(6) 0.3102(3) 0.058(2) Uani 1 1 d . U . . .
H7 H 0.729703 0.210453 0.328316 0.070 Uiso 1 1 calc R U . . .
C8 C 0.7630(7) 0.3174(7) 0.3027(3) 0.065(3) Uani 1 1 d . U . . .
C9 C 0.5181(8) 0.1621(7) 0.2750(4) 0.079(4) Uani 1 1 d . U . . .
H9 H 0.502480 0.184537 0.249444 0.095 Uiso 1 1 calc R U . . .
C10 C 0.4792(7) 0.1028(7) 0.2963(3) 0.072(3) Uani 1 1 d . U . . .
H10 H 0.430647 0.078958 0.288259 0.087 Uiso 1 1 calc R U . . .
C11 C 0.5859(6) 0.1331(6) 0.3307(3) 0.050(2) Uani 1 1 d . U . . .
H11 H 0.626588 0.132884 0.350896 0.059 Uiso 1 1 calc R U . . .
C12 C 0.8403(8) 0.3264(9) 0.3249(4) 0.088(4) Uani 1 1 d . U . . .
C45 C 0.7396(8) 0.3804(6) 0.2756(3) 0.069(3) Uani 1 1 d . U . . .
H45 H 0.772007 0.425522 0.271199 0.083 Uiso 1 1 calc R U . . .
Cu1 Cu 0.500000 0.500000 0.12460(4) 0.0406(4) Uani 1 2 d S TU P . .
F1 F 0.4717(6) 0.2534(5) 0.18293(17) 0.096(2) Uani 1 1 d . U . . .
F2 F 0.4696(4) 0.3616(3) 0.12340(18) 0.0639(14) Uani 1 1 d . U . . .
F3 F 0.3590(6) 0.250000 0.125000 0.115(4) Uani 1 2 d S TU P . .
F4 F 0.5828(6) 0.250000 0.125000 0.090(3) Uani 1 2 d S TU P . .
N1 N 0.5827(5) 0.4864(5) 0.1705(2) 0.0522(18) Uani 1 1 d . U . . .
N2 N 0.6417(6) 0.4324(5) 0.2255(2) 0.063(2) Uani 1 1 d . U . . .
N3 N 0.5845(5) 0.1828(5) 0.2982(2) 0.0504(17) Uani 1 1 d . U . . .
N4 N 0.5228(4) 0.0835(5) 0.3314(2) 0.0465(17) Uani 1 1 d . U . . .
O1 O 0.8796(9) 0.3875(9) 0.3193(5) 0.194(9) Uani 1 1 d . U . . .
H1A H 0.921022 0.385592 0.333403 0.291 Uiso 1 1 calc R U . . .
O2 O 0.8653(5) 0.2686(6) 0.3467(3) 0.084(3) Uani 1 1 d . U . . .
O3 O -0.0006(10) 0.3090(12) -0.6166(6) 0.203(8) Uani 1 1 d . U . . .
H3A H 0.014935 0.348872 -0.631403 0.305 Uiso 1 1 d R U . . .
H3C H 0.012334 0.265142 -0.628853 0.305 Uiso 1 1 d R U . . .
O4 O 0.459060 0.433420 -0.681880 0.491 Uani 1 1 d . U . . .
H4A H 0.470620 0.387560 -0.692330 0.736 Uiso 1 1 d . U . . .
H4B H 0.410350 0.445280 -0.687741 0.736 Uiso 1 1 d . U . . .
Ti1 Ti 0.47097(13) 0.250000 0.125000 0.0430(5) Uani 1 2 d S TU P . .

loop_
_atom_site_aniso_label
_atom_site_aniso_U_11
_atom_site_aniso_U_22
_atom_site_aniso_U_33
_atom_site_aniso_U_23
_atom_site_aniso_U_13
_atom_site_aniso_U_12
C1 0.067(6) 0.041(5) 0.045(4) 0.005(4) -0.011(4) -0.002(4)
C2 0.122(11) 0.052(6) 0.097(8) 0.026(6) -0.051(8) -0.034(7)
C3 0.123(10) 0.045(6) 0.098(7) 0.021(6) -0.057(8) -0.034(6)
C4 0.064(6) 0.053(5) 0.050(5) 0.012(4) -0.011(4) -0.003(4)
C5 0.058(5) 0.055(5) 0.049(5) 0.011(4) -0.009(4) -0.007(4)
C6 0.063(5) 0.050(5) 0.043(4) 0.003(4) -0.010(4) -0.004(5)
C7 0.065(5) 0.055(5) 0.054(5) 0.013(4) -0.012(4) -0.008(5)
C8 0.066(6) 0.069(6) 0.061(5) 0.015(5) -0.025(5) -0.010(5)
C9 0.090(9) 0.072(7) 0.076(6) 0.026(6) -0.045(6) -0.030(6)
C10 0.075(7) 0.076(7) 0.066(6) 0.025(5) -0.038(5) -0.026(5)
C11 0.051(5) 0.052(5) 0.046(4) 0.002(4) -0.008(4) -0.007(4)
C12 0.070(7) 0.099(10) 0.095(8) 0.027(7) -0.032(7) -0.032(7)
C45 0.087(8) 0.058(5) 0.063(5) 0.018(4) -0.026(6) -0.027(6)
Cu1 0.0494(8) 0.0380(7) 0.0344(7) 0.000 0.000 0.0058(6)
F1 0.168(8) 0.076(4) 0.045(3) 0.000(3) 0.009(3) -0.017(5)
F2 0.086(4) 0.036(2) 0.070(3) -0.001(3) 0.007(3) 0.007(2)
F3 0.055(6) 0.080(7) 0.209(13) 0.013(9) 0.000 0.000
F4 0.062(5) 0.056(5) 0.152(9) 0.028(6) 0.000 0.000
N1 0.056(4) 0.049(5) 0.051(4) 0.010(3) -0.006(3) -0.001(3)
N2 0.083(6) 0.052(5) 0.053(4) 0.017(4) -0.026(4) -0.013(4)
N3 0.059(4) 0.044(4) 0.048(4) 0.009(3) -0.008(3) -0.010(3)
N4 0.043(4) 0.053(4) 0.043(3) 0.003(3) -0.007(3) -0.006(3)
O1 0.153(11) 0.172(13) 0.258(17) 0.137(13) -0.146(12) -0.102(10)
O2 0.077(5) 0.090(6) 0.086(5) 0.033(5) -0.027(4) -0.013(4)
O3 0.133(12) 0.223(18) 0.253(19) 0.033(16) -0.070(14) -0.033(11)
O4 0.491 0.491 0.491 0.000 0.000 0.000
Ti1 0.0554(12) 0.0324(10) 0.0411(10) -0.0035(9) 0.000 0.000

loop_
_atom_type_symbol
_atom_type_description
_atom_type_scat_dispersion_real
_atom_type_scat_dispersion_imag
_atom_type_scat_source
C C 0.0033 0.0016 'International Tables Vol C Tables 4.2.6.8 and 6.1.1.4'
H H 0.0000 0.0000 'International Tables Vol C Tables 4.2.6.8 and 6.1.1.4'
Cu Cu 0.3201 1.2651 'International Tables Vol C Tables 4.2.6.8 and 6.1.1.4'
F F 0.0171 0.0103 'International Tables Vol C Tables 4.2.6.8 and 6.1.1.4'
N N 0.0061 0.0033 'International Tables Vol C Tables 4.2.6.8 and 6.1.1.4'
O O 0.0106 0.0060 'International Tables Vol C Tables 4.2.6.8 and 6.1.1.4'
Ti Ti 0.2776 0.4457 'International Tables Vol C Tables 4.2.6.8 and 6.1.1.4'

loop_
_geom_angle_atom_site_label_1
_geom_angle_atom_site_label_2
_geom_angle_atom_site_label_3
_geom_angle
_geom_angle_site_symmetry_1
_geom_angle_site_symmetry_3
_geom_angle_publ_flag
N1 C1 N2 109.8(8) . . ?
N1 C1 H1 125.1 . . ?
N2 C1 H1 125.1 . . ?
C3 C2 N1 112.6(10) . . ?
C3 C2 H2 123.7 . . ?
N1 C2 H2 123.7 . . ?
C2 C3 N2 106.1(10) . . ?
C2 C3 H3 126.9 . . ?
N2 C3 H3 126.9 . . ?
C5 C4 C45 123.0(9) . . ?
C5 C4 N2 119.7(9) . . ?
C45 C4 N2 117.3(9) . . ?
C4 C5 C6 120.3(9) . . ?
C4 C5 H5 119.8 . . ?
C6 C5 H5 119.8 . . ?
C5 C6 C7 119.7(9) . . ?
C5 C6 N3 119.9(8) . . ?
C7 C6 N3 120.4(9) . . ?
C8 C7 C6 118.8(9) . . ?
C8 C7 H7 120.6 . . ?
C6 C7 H7 120.6 . . ?
C7 C8 C45 121.6(10) . . ?
C7 C8 C12 120.9(9) . . ?
C45 C8 C12 117.4(10) . . ?
C10 C9 N3 107.1(8) . . ?
C10 C9 H9 126.4 . . ?
N3 C9 H9 126.4 . . ?
C9 C10 N4 109.1(9) . . ?
C9 C10 H10 125.5 . . ?
N4 C10 H10 125.5 . . ?
N3 C11 N4 112.5(8) . . ?
N3 C11 H11 123.7 . . ?
N4 C11 H11 123.7 . . ?
O1 C12 O2 122.8(12) . . ?
O1 C12 C8 118.6(12) . . ?
O2 C12 C8 118.4(11) . . ?
C4 C45 C8 116.4(9) . . ?
C4 C45 H45 121.8 . . ?
C8 C45 H45 121.8 . . ?
N4 Cu1 N4 92.4(4) 10_544 4_564 ?
N4 Cu1 N1 175.0(3) 10_544 . ?
N4 Cu1 N1 90.4(3) 4_564 . ?
N4 Cu1 N1 90.4(3) 10_544 11_554 ?
N4 Cu1 N1 175.0(3) 4_564 11_554 ?
N1 Cu1 N1 87.0(5) . 11_554 ?
N4 Cu1 F2 91.4(2) 10_544 . ?
N4 Cu1 F2 87.3(2) 4_564 . ?
N1 Cu1 F2 92.8(3) . . ?
N1 Cu1 F2 88.6(3) 11_554 . ?
N4 Cu1 F2 87.3(2) 10_544 11_554 ?
N4 Cu1 F2 91.4(2) 4_564 11_554 ?
N1 Cu1 F2 88.6(3) . 11_554 ?
N1 Cu1 F2 92.8(3) 11_554 11_554 ?
F2 Cu1 F2 178.1(3) . 11_554 ?
Ti1 F2 Cu1 166.6(3) . . ?
C2 N1 C1 105.4(8) . . ?
C2 N1 Cu1 129.7(7) . . ?
C1 N1 Cu1 123.6(6) . . ?
C1 N2 C3 106.0(8) . . ?
C1 N2 C4 123.6(8) . . ?
C3 N2 C4 130.4(8) . . ?
C11 N3 C9 106.3(8) . . ?
C11 N3 C6 127.1(7) . . ?
C9 N3 C6 126.5(8) . . ?
C11 N4 C10 104.9(8) . . ?
C11 N4 Cu1 126.2(6) . 2_645 ?
C10 N4 Cu1 128.9(6) . 2_645 ?
C12 O1 H1A 109.5 . . ?
H3A O3 H3C 109.5 . . ?
H4A O4 H4B 109.5 . . ?
F1 Ti1 F1 179.3(6) . 5 ?
F1 Ti1 F2 90.2(3) . 5 ?
F1 Ti1 F2 89.9(3) 5 5 ?
F1 Ti1 F2 89.8(3) . . ?
F1 Ti1 F2 90.2(3) 5 . ?
F2 Ti1 F2 178.6(4) 5 . ?
F1 Ti1 F4 89.6(3) . . ?
F1 Ti1 F4 89.6(3) 5 . ?
F2 Ti1 F4 90.7(2) 5 . ?
F2 Ti1 F4 90.7(2) . . ?
F1 Ti1 F3 90.4(3) . . ?
F1 Ti1 F3 90.4(3) 5 . ?
F2 Ti1 F3 89.3(2) 5 . ?
F2 Ti1 F3 89.3(2) . . ?
F4 Ti1 F3 180.0 . . ?

loop_
_geom_bond_atom_site_label_1
_geom_bond_atom_site_label_2
_geom_bond_distance
_geom_bond_site_symmetry_2
_geom_bond_publ_flag
C1 N1 1.333(12) . ?
C1 N2 1.344(12) . ?
C1 H1 0.9300 . ?
C2 C3 1.301(15) . ?
C2 N1 1.316(13) . ?
C2 H2 0.9300 . ?
C3 N2 1.375(14) . ?
C3 H3 0.9300 . ?
C4 C5 1.328(13) . ?
C4 C45 1.407(15) . ?
C4 N2 1.438(12) . ?
C5 C6 1.396(13) . ?
C5 H5 0.9300 . ?
C6 C7 1.403(13) . ?
C6 N3 1.417(12) . ?
C7 C8 1.385(14) . ?
C7 H7 0.9300 . ?
C8 C45 1.409(14) . ?
C8 C12 1.468(15) . ?
C9 C10 1.354(15) . ?
C9 N3 1.366(13) . ?
C9 H9 0.9300 . ?
C10 N4 1.368(12) . ?
C10 H10 0.9300 . ?
C11 N3 1.322(12) . ?
C11 N4 1.328(12) . ?
C11 H11 0.9300 . ?
C12 O1 1.215(16) . ?
C12 O2 1.250(16) . ?
C45 H45 0.9300 . ?
Cu1 N4 1.984(7) 10_544 ?
Cu1 N4 1.984(7) 4_564 ?
Cu1 N1 2.014(7) . ?
Cu1 N1 2.014(7) 11_554 ?
Cu1 F2 2.344(5) . ?
Cu1 F2 2.344(5) 11_554 ?
F1 Ti1 1.843(6) . ?
F2 Ti1 1.848(5) . ?
F3 Ti1 1.853(10) . ?
F4 Ti1 1.851(10) . ?
O1 H1A 0.8200 . ?
O3 H3A 0.8500 . ?
O3 H3C 0.8501 . ?
O4 H4A 0.8500 . ?
O4 H4B 0.8500 . ?

loop_
_geom_torsion_atom_site_label_1
_geom_torsion_atom_site_label_2
_geom_torsion_atom_site_label_3
_geom_torsion_atom_site_label_4
_geom_torsion
_geom_torsion_site_symmetry_1
_geom_torsion_site_symmetry_2
_geom_torsion_site_symmetry_3
_geom_torsion_site_symmetry_4
_geom_torsion_publ_flag
N1 C2 C3 N2 -2(2) . . . . ?
C45 C4 C5 C6 -1.7(18) . . . . ?
N2 C4 C5 C6 177.4(9) . . . . ?
C4 C5 C6 C7 -0.5(16) . . . . ?
C4 C5 C6 N3 178.5(10) . . . . ?
C5 C6 C7 C8 1.3(16) . . . . ?
N3 C6 C7 C8 -177.7(10) . . . . ?
C6 C7 C8 C45 0.2(18) . . . . ?
C6 C7 C8 C12 176.4(11) . . . . ?
N3 C9 C10 N4 -2.9(15) . . . . ?
C7 C8 C12 O1 -175.7(18) . . . . ?
C45 C8 C12 O1 1(2) . . . . ?
C7 C8 C12 O2 9(2) . . . . ?
C45 C8 C12 O2 -174.6(13) . . . . ?
C5 C4 C45 C8 3.0(18) . . . . ?
N2 C4 C45 C8 -176.1(10) . . . . ?
C7 C8 C45 C4 -2.2(19) . . . . ?
C12 C8 C45 C4 -178.5(12) . . . . ?
C3 C2 N1 C1 2.7(18) . . . . ?
C3 C2 N1 Cu1 169.8(10) . . . . ?
N2 C1 N1 C2 -2.5(13) . . . . ?
N2 C1 N1 Cu1 -170.6(7) . . . . ?
N1 C1 N2 C3 1.5(13) . . . . ?
N1 C1 N2 C4 -178.6(9) . . . . ?
C2 C3 N2 C1 0.2(16) . . . . ?
C2 C3 N2 C4 -179.7(13) . . . . ?
C5 C4 N2 C1 -24.9(16) . . . . ?
C45 C4 N2 C1 154.1(11) . . . . ?
C5 C4 N2 C3 154.9(14) . . . . ?
C45 C4 N2 C3 -26.0(19) . . . . ?
N4 C11 N3 C9 -2.8(12) . . . . ?
N4 C11 N3 C6 173.7(9) . . . . ?
C10 C9 N3 C11 3.4(14) . . . . ?
C10 C9 N3 C6 -173.1(10) . . . . ?
C5 C6 N3 C11 -160.1(10) . . . . ?
C7 C6 N3 C11 18.9(16) . . . . ?
C5 C6 N3 C9 15.7(16) . . . . ?
C7 C6 N3 C9 -165.3(12) . . . . ?
N3 C11 N4 C10 1.0(12) . . . . ?
N3 C11 N4 Cu1 -179.5(6) . . . 2_645 ?
C9 C10 N4 C11 1.2(13) . . . . ?
C9 C10 N4 Cu1 -178.2(9) . . . 2_645 ?
Cu1 F2 Ti1 F1 78.9(14) . . . . ?
Cu1 F2 Ti1 F1 -100.4(14) . . . 5 ?
Cu1 F2 Ti1 F4 -10.8(14) . . . . ?
Cu1 F2 Ti1 F3 169.2(14) . . . . ?
